data_4031799
loop_
_publ_author_name
'Baird, H.W.'
'Dahl, L.F.'

_publ_section_title
;
 The crystal and molecular structure of (Br Hg)2 Fe (C O)4
;
_journal_name_full 'Journal of Organometallic Chemistry'
_journal_page_first 503
_journal_page_last 514
_journal_volume 7
_journal_year 1967
_chemical_formula_sum 'C4 Br2 Fe Hg2 O4'
_chemical_name_systematic '(Br Hg)2 Fe (C O)4'
_space_group_IT_number 43
_symmetry_space_group_name_Hall 'F 2 -2d'
_symmetry_space_group_name_H-M 'F d d 2'
_cell_angle_alpha 90
_cell_angle_beta 90
_cell_angle_gamma 90
_cell_formula_units_Z 16
_cell_length_a 24.84
_cell_length_b 13.65
_cell_length_c 12.91
_cell_volume 4377.342
_citation_journal_id_ASTM JORCAI
_cod_data_source_file Baird_JORCAI_1967_1672.cif
_cod_data_source_block C4Br2Fe1Hg2O4
_cod_original_formula_sum 'C4 Br2 Fe1 Hg2 O4'
_cod_database_code 4031799

loop_
_symmetry_equiv_pos_as_xyz
x,y,z
-x,-y,z
-x+1/4,y+1/4,z+1/4
x+3/4,-y+3/4,z+1/4
x,y+1/2,z+1/2
-x,-y+1/2,z+1/2
-x+1/4,y+3/4,z+3/4
x+3/4,-y+5/4,z+3/4
x+1/2,y,z+1/2
-x+1/2,-y,z+1/2
-x+3/4,y+1/4,z+3/4
x+5/4,-y+3/4,z+3/4
x+1/2,y+1/2,z
-x+1/2,-y+1/2,z
-x+3/4,y+3/4,z+1/4
x+5/4,-y+5/4,z+1/4

loop_
_atom_site_label
_atom_site_type_symbol
_atom_site_fract_x
_atom_site_fract_y
_atom_site_fract_z
_atom_site_occupancy
_atom_site_U_iso_or_equiv
O1 O-2 0.125 0.108 -0.15 1 0.0
O3 O-2 0.058 -0.25 0.46 1 0.0
Fe2 Fe 0 0 0.4611 1 0.0
Hg1 Hg+1 0.034 -0.0894 0 1 0.0
C4 C+2 0.067 0.042 0.55 1 0.0
Br2 Br-1 0.1027 0.0998 0.1404 1 0.0
Fe1 Fe 0 0 -0.1467 1 0.0
O4 O-2 0.092 0.07 0.617 1 0.0
C3 C+2 0.038 -0.142 0.458 1 0.0
C2 C+2 0.021 -0.092 -0.242 1 0.0
C1 C+2 0.075 0.075 -0.15 1 0.0
O2 O-2 0.038 -0.158 -0.3 1 0.0
Br1 Br-1 0.0657 -0.1837 0.1454 1 0.0
Hg2 Hg+1 0.0593 0.0378 0.2966 1 0.0
